data_1554322
loop_
_publ_author_name
'Zhang, Xiying'
'Liu, Xiaohua'
'Zhang, Jianlin'
'Zhang, Dong'
'Lin, Lili'
'Feng, Xiaoming'

_publ_section_title
;
 Enantioselective [3 + 2] cycloaddition and rearrangement of thiazolium
 salts to synthesize thiazole and 1,4-thiazine derivatives
;
_journal_issue 13
_journal_name_full 'Organic Chemistry Frontiers'
_journal_page_first 2126
_journal_paper_doi 10.1039/C8QO00370J
_journal_volume 5
_journal_year 2018
_chemical_absolute_configuration ad
_chemical_formula_moiety 'C26 H21 N O4 S'
_chemical_formula_sum 'C26 H21 N O4 S'
_chemical_formula_weight 443.50
_space_group_crystal_system monoclinic
_space_group_IT_number 4
_space_group_name_Hall 'P 2yb'
_space_group_name_H-M_alt 'P 1 21 1'
_atom_sites_solution_hydrogens geom
_atom_sites_solution_primary direct
_audit_creation_date 2017-07-13
_audit_creation_method
;
Olex2 1.2
(compiled 2017.03.28 svn.r3405 for OlexSys, GUI svn.r5337)
;
_audit_update_record
;
2017-07-13 deposited with the CCDC.
2018-05-28 downloaded from the CCDC.
;
_cell_angle_alpha 90
_cell_angle_beta 96.301(3)
_cell_angle_gamma 90
_cell_formula_units_Z 2
_cell_length_a 6.34670(18)
_cell_length_b 16.1435(4)
_cell_length_c 10.7987(3)
_cell_measurement_reflns_used 3151
_cell_measurement_temperature 295.97(11)
_cell_measurement_theta_max 72.5350
_cell_measurement_theta_min 4.9450
_cell_volume 1099.73(5)
_computing_cell_refinement
;
CrysAlisPro, Agilent Technologies,
Version 1.171.37.35 (release 13-08-2014 CrysAlis171 .NET)
(compiled Aug 13 2014,18:06:01)
;
_computing_data_collection
;
CrysAlisPro, Agilent Technologies,
Version 1.171.37.35 (release 13-08-2014 CrysAlis171 .NET)
(compiled Aug 13 2014,18:06:01)
;
_computing_data_reduction
;
CrysAlisPro, Agilent Technologies,
Version 1.171.37.35 (release 13-08-2014 CrysAlis171 .NET)
(compiled Aug 13 2014,18:06:01)
;
_computing_molecular_graphics 'Olex2 (Dolomanov et al., 2009)'
_computing_publication_material 'Olex2 (Dolomanov et al., 2009)'
_computing_structure_refinement 'ShelXL (Sheldrick, 2015)'
_computing_structure_solution 'ShelXT (Sheldrick, 2015)'
_diffrn_ambient_environment air
_diffrn_ambient_temperature 295.97(11)
_diffrn_detector 'CCD plate'
_diffrn_detector_area_resol_mean 15.9595
_diffrn_detector_type EosS2
_diffrn_measured_fraction_theta_full 1.000
_diffrn_measured_fraction_theta_max 0.982
_diffrn_measurement_details
;
#__ type_ start__ end____ width___ exp.time_
  1 omega   23.00   90.00   1.0000    1.0000
omega____ theta____ kappa____ phi______ frames
    -       36.2921 -125.0000 -180.0000 67

#__ type_ start__ end____ width___ exp.time_
  2 omega   20.00  104.00   1.0000    1.0000
omega____ theta____ kappa____ phi______ frames
    -       36.2921   57.0000  120.0000 84

#__ type_ start__ end____ width___ exp.time_
  3 omega    1.00   75.00   1.0000    1.0000
omega____ theta____ kappa____ phi______ frames
    -       36.2921  -99.0000 -150.0000 74

#__ type_ start__ end____ width___ exp.time_
  4 omega    1.00   75.00   1.0000    1.0000
omega____ theta____ kappa____ phi______ frames
    -       36.2921  -99.0000  -60.0000 74

#__ type_ start__ end____ width___ exp.time_
  5 omega  -35.00   66.00   1.0000    1.0000
omega____ theta____ kappa____ phi______ frames
    -       36.2921  -19.0000  -90.0000 101

#__ type_ start__ end____ width___ exp.time_
  6 omega   70.00  178.00   1.0000    1.9500
omega____ theta____ kappa____ phi______ frames
    -      108.0000   15.0000  -60.0000 108

#__ type_ start__ end____ width___ exp.time_
  7 omega   38.00   91.00   1.0000    1.9500
omega____ theta____ kappa____ phi______ frames
    -      108.0000  -30.0000  -90.0000 53

#__ type_ start__ end____ width___ exp.time_
  8 omega   39.00  109.00   1.0000    1.9500
omega____ theta____ kappa____ phi______ frames
    -      108.0000  -94.0000  -30.0000 70

#__ type_ start__ end____ width___ exp.time_
  9 omega  100.00  178.00   1.0000    1.9500
omega____ theta____ kappa____ phi______ frames
    -      108.0000  111.0000 -150.0000 78

#__ type_ start__ end____ width___ exp.time_
 10 omega   40.00   98.00   1.0000    1.9500
omega____ theta____ kappa____ phi______ frames
    -      108.0000  -45.0000  -30.0000 58

#__ type_ start__ end____ width___ exp.time_
 11 omega   38.00   91.00   1.0000    1.9500
omega____ theta____ kappa____ phi______ frames
    -      108.0000  -30.0000  120.0000 53

#__ type_ start__ end____ width___ exp.time_
 12 omega   40.00   98.00   1.0000    1.9500
omega____ theta____ kappa____ phi______ frames
    -      108.0000  -45.0000  150.0000 58

#__ type_ start__ end____ width___ exp.time_
 13 omega   39.00  109.00   1.0000    1.9500
omega____ theta____ kappa____ phi______ frames
    -      108.0000  -94.0000  120.0000 70

#__ type_ start__ end____ width___ exp.time_
 14 omega   38.00   91.00   1.0000    1.9500
omega____ theta____ kappa____ phi______ frames
    -      108.0000  -30.0000 -150.0000 53

#__ type_ start__ end____ width___ exp.time_
 15 omega   87.00  178.00   1.0000    1.9500
omega____ theta____ kappa____ phi______ frames
    -      108.0000   30.0000   30.0000 91

#__ type_ start__ end____ width___ exp.time_
 16 omega   20.00  104.00   1.0000    1.0000
omega____ theta____ kappa____ phi______ frames
    -       36.2921   57.0000   30.0000 84

#__ type_ start__ end____ width___ exp.time_
 17 omega   10.00  104.00   1.0000    1.0000
omega____ theta____ kappa____ phi______ frames
    -       36.2921   77.0000  -90.0000 94
;
_diffrn_measurement_device 'four-circle diffractometer'
_diffrn_measurement_device_type 'New Gemini, Dual, Cu at zero, EosS2'
_diffrn_measurement_method '\w scans'
_diffrn_orient_matrix_UB_11 0.1682003000
_diffrn_orient_matrix_UB_12 -0.0072282000
_diffrn_orient_matrix_UB_13 0.1136866000
_diffrn_orient_matrix_UB_21 -0.1485104000
_diffrn_orient_matrix_UB_22 -0.0574270000
_diffrn_orient_matrix_UB_23 0.0642754000
_diffrn_orient_matrix_UB_31 0.0963091000
_diffrn_orient_matrix_UB_32 -0.0758853000
_diffrn_orient_matrix_UB_33 -0.0595423000
_diffrn_radiation_monochromator graphite
_diffrn_radiation_probe x-ray
_diffrn_radiation_type CuK\a
_diffrn_radiation_wavelength 1.54184
_diffrn_reflns_av_R_equivalents 0.0350
_diffrn_reflns_av_unetI/netI 0.0462
_diffrn_reflns_Laue_measured_fraction_full 1.000
_diffrn_reflns_Laue_measured_fraction_max 0.982
_diffrn_reflns_limit_h_max 7
_diffrn_reflns_limit_h_min -7
_diffrn_reflns_limit_k_max 13
_diffrn_reflns_limit_k_min -19
_diffrn_reflns_limit_l_max 13
_diffrn_reflns_limit_l_min -13
_diffrn_reflns_number 6601
_diffrn_reflns_point_group_measured_fraction_full 0.840
_diffrn_reflns_point_group_measured_fraction_max 0.812
_diffrn_reflns_theta_full 67.684
_diffrn_reflns_theta_max 72.559
_diffrn_reflns_theta_min 4.948
_diffrn_source 'Enhance (Cu) X-ray Source'
_exptl_absorpt_coefficient_mu 1.584
_exptl_absorpt_correction_T_max 1.00000
_exptl_absorpt_correction_T_min 0.53292
_exptl_absorpt_correction_type multi-scan
_exptl_absorpt_process_details
;
CrysAlisPro, Agilent Technologies,
Version 1.171.37.35 (release 13-08-2014 CrysAlis171 .NET)
(compiled Aug 13 2014,18:06:01)
Empirical absorption correction using spherical harmonics,
 implemented in SCALE3 ABSPACK scaling algorithm.
;
_exptl_crystal_colour 'clear yellowish yellow'
_exptl_crystal_colour_lustre clear
_exptl_crystal_colour_modifier yellowish
_exptl_crystal_colour_primary yellow
_exptl_crystal_density_diffrn 1.339
_exptl_crystal_description block
_exptl_crystal_F_000 464
_exptl_crystal_size_max 0.6
_exptl_crystal_size_mid 0.4
_exptl_crystal_size_min 0.3
_refine_diff_density_max 0.332
_refine_diff_density_min -0.531
_refine_diff_density_rms 0.091
_refine_ls_abs_structure_details
;
 Flack x determined using 1154 quotients [(I+)-(I-)]/[(I+)+(I-)]
 (Parsons, Flack and Wagner, Acta Cryst. B69 (2013) 249-259).
;
_refine_ls_abs_structure_Flack -0.022(17)
_refine_ls_extinction_method none
_refine_ls_goodness_of_fit_ref 1.077
_refine_ls_hydrogen_treatment constr
_refine_ls_matrix_type full
_refine_ls_number_parameters 291
_refine_ls_number_reflns 3544
_refine_ls_number_restraints 1
_refine_ls_restrained_S_all 1.077
_refine_ls_R_factor_all 0.0639
_refine_ls_R_factor_gt 0.0618
_refine_ls_shift/su_max 0.000
_refine_ls_shift/su_mean 0.000
_refine_ls_structure_factor_coef Fsqd
_refine_ls_weighting_details 'w=1/[\s^2^(Fo^2^)+(0.1130P)^2^] where P=(Fo^2^+2Fc^2^)/3'
_refine_ls_weighting_scheme calc
_refine_ls_wR_factor_gt 0.1519
_refine_ls_wR_factor_ref 0.1572
_reflns_Friedel_coverage 0.594
_reflns_Friedel_fraction_full 0.669
_reflns_Friedel_fraction_max 0.628
_reflns_number_gt 3371
_reflns_number_total 3544
_reflns_threshold_expression 'I > 2\s(I)'
_cod_data_source_file c8qo00370j2.cif
_cod_data_source_block fxm-6
_cod_database_code 1554322
_shelx_shelxl_version_number 2014/7
_shelx_space_group_comment
;
The symmetry employed for this shelxl refinement is uniquely defined
by the following loop, which should always be used as a source of
symmetry information in preference to the above space-group names.
They are only intended as comments.
;
_reflns_odcompleteness_completeness 99.90
_reflns_odcompleteness_iscentric 1
_reflns_odcompleteness_theta 66.97
_olex2_refinement_description
;
1. Fixed Uiso
 At 1.2 times of:
  All C(H) groups
 At 1.5 times of:
  All C(H,H,H) groups, All O(H) groups
2.a Ternary CH refined with riding coordinates:
 C007(H007), C00H(H00H)
2.b Aromatic/amide H refined with riding coordinates:
 C00A(H00A), C00E(H00E), C00G(H00G), C00J(H00J), C00L(H00L), C00M(H00M),
 C00N(H00N), C00O(H00O), C00P(H00P), C00Q(H00Q), C00R(H00R), C00S(H00S),
 C00T(H00T), C00U(H00U), C00W(H00W)
2.c Idealised Me refined as rotating group:
 C00V(H00B,H00C,H00D)
2.d Idealised tetrahedral OH refined as rotating group:
 O002(H002)
;
_olex2_date_sample_data_collection 2017-04-25
_olex2_submission_special_instructions 'No special instructions were received'

loop_
_space_group_symop_operation_xyz
'x, y, z'
'-x, y+1/2, -z'

loop_
_atom_site_label
_atom_site_type_symbol
_atom_site_fract_x
_atom_site_fract_y
_atom_site_fract_z
_atom_site_U_iso_or_equiv
_atom_site_adp_type
_atom_site_occupancy
_atom_site_site_symmetry_order
_atom_site_calc_flag
_atom_site_refinement_flags_posn
S001 S 1.03794(15) 0.61525(6) 0.10072(9) 0.0424(3) Uani 1 1 d .
O002 O 0.6165(4) 0.6148(2) 0.0450(2) 0.0430(6) Uani 1 1 d .
H002 H 0.6425 0.6544 0.0016 0.064 Uiso 1 1 calc GR
O003 O 0.1696(5) 0.4220(2) 0.3225(3) 0.0508(8) Uani 1 1 d .
N004 N 0.7540(6) 0.4585(2) 0.1188(3) 0.0379(7) Uani 1 1 d .
O005 O 0.0478(6) 0.2781(3) 0.2493(4) 0.0628(10) Uani 1 1 d .
O006 O 0.3324(7) 0.2561(2) 0.1492(4) 0.0649(10) Uani 1 1 d .
C007 C 0.5462(6) 0.5102(3) 0.2733(4) 0.0363(8) Uani 1 1 d .
H007 H 0.4397 0.5519 0.2443 0.044 Uiso 1 1 calc R
C008 C 0.4757(6) 0.4257(3) 0.2219(4) 0.0377(8) Uani 1 1 d .
C009 C 0.2865(6) 0.3875(3) 0.2557(4) 0.0390(8) Uani 1 1 d .
C00A C 0.5995(7) 0.4031(3) 0.1342(4) 0.0397(8) Uani 1 1 d .
H00A H 0.5806 0.3542 0.0888 0.048 Uiso 1 1 calc R
C00B C 0.5865(7) 0.5132(3) 0.4148(4) 0.0426(9) Uani 1 1 d .
C00C C 0.9064(6) 0.4531(3) 0.0348(3) 0.0367(8) Uani 1 1 d .
C00D C 1.0429(6) 0.5196(3) 0.0191(3) 0.0376(8) Uani 1 1 d .
C00E C 1.2154(8) 0.4416(4) -0.1298(5) 0.0539(12) Uani 1 1 d .
H00E H 1.3196 0.4373 -0.1836 0.065 Uiso 1 1 calc R
C00F C 0.7485(8) 0.6793(3) 0.2427(4) 0.0432(9) Uani 1 1 d .
C00G C 1.1951(7) 0.5132(3) -0.0632(4) 0.0460(10) Uani 1 1 d .
H00G H 1.2844 0.5578 -0.0735 0.055 Uiso 1 1 calc R
C00H C 0.7510(6) 0.5257(2) 0.2111(3) 0.0344(8) Uani 1 1 d .
H00H H 0.8727 0.5184 0.2743 0.041 Uiso 1 1 calc R
C00I C 0.7701(5) 0.6103(3) 0.1496(3) 0.0361(7) Uani 1 1 d .
C00J C 1.0804(8) 0.3762(3) -0.1163(4) 0.0523(11) Uani 1 1 d .
H00J H 1.0916 0.3282 -0.1627 0.063 Uiso 1 1 calc R
C00K C 0.2304(7) 0.2986(3) 0.2106(4) 0.0448(9) Uani 1 1 d .
C00L C 0.5631(9) 0.7263(3) 0.2337(5) 0.0555(12) Uani 1 1 d .
H00L H 0.4559 0.7159 0.1697 0.067 Uiso 1 1 calc R
C00M C 0.7432(8) 0.4640(4) 0.4764(4) 0.0530(11) Uani 1 1 d .
H00M H 0.8220 0.4286 0.4315 0.064 Uiso 1 1 calc R
C00N C 0.9015(10) 0.6954(3) 0.3401(5) 0.0574(12) Uani 1 1 d .
H00N H 1.0254 0.6641 0.3486 0.069 Uiso 1 1 calc R
C00O C 0.9291(8) 0.3814(3) -0.0345(4) 0.0482(10) Uani 1 1 d .
H00O H 0.8405 0.3365 -0.0254 0.058 Uiso 1 1 calc R
C00P C 0.7827(11) 0.4676(5) 0.6062(5) 0.0712(17) Uani 1 1 d .
H00P H 0.8887 0.4344 0.6466 0.085 Uiso 1 1 calc R
C00Q C 0.8743(15) 0.7569(5) 0.4254(6) 0.083(2) Uani 1 1 d .
H00Q H 0.9789 0.7665 0.4911 0.099 Uiso 1 1 calc R
C00R C 0.6724(13) 0.5173(5) 0.6735(5) 0.084(2) Uani 1 1 d .
H00R H 0.7020 0.5194 0.7598 0.100 Uiso 1 1 calc R
C00S C 0.5375(13) 0.7875(4) 0.3181(7) 0.0783(19) Uani 1 1 d .
H00S H 0.4129 0.8183 0.3106 0.094 Uiso 1 1 calc R
C00T C 0.4720(11) 0.5638(5) 0.4835(6) 0.0720(17) Uani 1 1 d .
H00T H 0.3657 0.5971 0.4439 0.086 Uiso 1 1 calc R
C00U C 0.6922(15) 0.8045(5) 0.4135(6) 0.088(2) Uani 1 1 d .
H00U H 0.6748 0.8472 0.4693 0.105 Uiso 1 1 calc R
C00V C -0.0290(14) 0.1950(5) 0.2203(7) 0.089(2) Uani 1 1 d .
H00B H -0.0026 0.1808 0.1370 0.134 Uiso 1 1 calc GR
H00C H -0.1785 0.1926 0.2267 0.134 Uiso 1 1 calc GR
H00D H 0.0434 0.1565 0.2779 0.134 Uiso 1 1 calc GR
C00W C 0.5139(15) 0.5656(6) 0.6136(7) 0.101(3) Uani 1 1 d .
H00W H 0.4341 0.5997 0.6598 0.122 Uiso 1 1 calc R

loop_
_atom_site_aniso_label
_atom_site_aniso_U_11
_atom_site_aniso_U_22
_atom_site_aniso_U_33
_atom_site_aniso_U_23
_atom_site_aniso_U_13
_atom_site_aniso_U_12
S001 0.0405(5) 0.0409(5) 0.0467(5) -0.0020(4) 0.0087(4) -0.0081(4)
O002 0.0446(14) 0.0394(14) 0.0429(13) 0.0055(13) -0.0043(11) -0.0013(14)
O003 0.0419(15) 0.0503(19) 0.0623(19) 0.0003(15) 0.0149(14) -0.0004(14)
N004 0.0436(17) 0.0316(16) 0.0397(16) -0.0007(13) 0.0104(13) -0.0012(14)
O005 0.065(2) 0.063(2) 0.064(2) -0.0116(17) 0.0226(17) -0.0295(19)
O006 0.067(2) 0.0422(19) 0.089(3) -0.0117(18) 0.025(2) -0.0093(17)
C007 0.0357(18) 0.0321(19) 0.0412(18) 0.0014(15) 0.0039(15) 0.0020(15)
C008 0.0368(18) 0.035(2) 0.0409(19) 0.0061(16) 0.0045(15) 0.0002(16)
C009 0.0377(19) 0.037(2) 0.0416(19) 0.0078(16) 0.0023(15) -0.0015(17)
C00A 0.044(2) 0.0326(19) 0.0425(19) 0.0012(16) 0.0055(16) -0.0031(17)
C00B 0.042(2) 0.045(2) 0.0419(19) 0.0004(17) 0.0086(16) -0.0078(18)
C00C 0.0397(19) 0.038(2) 0.0325(16) 0.0049(15) 0.0040(14) 0.0045(16)
C00D 0.0378(18) 0.040(2) 0.0342(16) 0.0030(15) 0.0014(14) 0.0024(16)
C00E 0.053(3) 0.063(3) 0.048(2) 0.000(2) 0.017(2) 0.010(2)
C00F 0.054(2) 0.033(2) 0.045(2) 0.0015(16) 0.0114(17) -0.0083(18)
C00G 0.0358(19) 0.055(3) 0.047(2) 0.0080(19) 0.0060(17) 0.0009(18)
C00H 0.0348(17) 0.033(2) 0.0351(16) -0.0001(15) 0.0038(13) 0.0009(15)
C00I 0.0347(16) 0.0336(19) 0.0396(16) -0.0002(16) 0.0031(13) -0.0030(17)
C00J 0.064(3) 0.048(3) 0.046(2) -0.0046(18) 0.011(2) 0.011(2)
C00K 0.050(2) 0.042(2) 0.0420(19) 0.0043(17) 0.0035(17) -0.0096(18)
C00L 0.060(3) 0.039(2) 0.069(3) -0.002(2) 0.016(2) 0.000(2)
C00M 0.055(3) 0.059(3) 0.046(2) 0.012(2) 0.008(2) 0.002(2)
C00N 0.076(3) 0.050(3) 0.046(2) 0.000(2) 0.002(2) -0.009(3)
C00O 0.058(3) 0.042(2) 0.045(2) 0.0022(17) 0.0098(19) 0.003(2)
C00P 0.075(4) 0.091(5) 0.046(3) 0.016(3) 0.001(2) -0.018(3)
C00Q 0.124(6) 0.075(4) 0.049(3) -0.013(3) 0.007(3) -0.034(4)
C00R 0.103(5) 0.103(6) 0.044(3) 0.000(3) 0.005(3) -0.026(5)
C00S 0.094(5) 0.050(3) 0.099(5) -0.013(3) 0.046(4) 0.001(3)
C00T 0.071(4) 0.087(5) 0.060(3) -0.011(3) 0.016(3) 0.021(3)
C00U 0.145(7) 0.053(3) 0.072(4) -0.022(3) 0.047(5) -0.014(4)
C00V 0.111(5) 0.077(4) 0.087(4) -0.023(4) 0.038(4) -0.054(4)
C00W 0.124(7) 0.122(7) 0.065(4) -0.033(4) 0.037(4) 0.013(6)

loop_
_atom_type_symbol
_atom_type_description
_atom_type_scat_dispersion_real
_atom_type_scat_dispersion_imag
_atom_type_scat_source
C C 0.0181 0.0091 'International Tables Vol C Tables 4.2.6.8 and 6.1.1.4'
H H 0.0000 0.0000 'International Tables Vol C Tables 4.2.6.8 and 6.1.1.4'
N N 0.0311 0.0180 'International Tables Vol C Tables 4.2.6.8 and 6.1.1.4'
O O 0.0492 0.0322 'International Tables Vol C Tables 4.2.6.8 and 6.1.1.4'
S S 0.3331 0.5567 'International Tables Vol C Tables 4.2.6.8 and 6.1.1.4'

loop_
_geom_angle_atom_site_label_1
_geom_angle_atom_site_label_2
_geom_angle_atom_site_label_3
_geom_angle
C00D S001 C00I 99.88(19)
C00I O002 H002 109.5
C00A N004 C00C 127.0(3)
C00A N004 C00H 109.9(3)
C00C N004 C00H 123.0(3)
C00K O005 C00V 116.8(5)
C008 C007 H007 109.5
C008 C007 C00B 113.9(3)
C008 C007 C00H 102.3(3)
C00B C007 H007 109.5
C00B C007 C00H 111.9(3)
C00H C007 H007 109.5
C009 C008 C007 121.0(4)
C00A C008 C007 109.2(3)
C00A C008 C009 129.2(4)
O003 C009 C008 122.2(4)
O003 C009 C00K 118.4(4)
C008 C009 C00K 119.4(4)
N004 C00A H00A 123.4
C008 C00A N004 113.2(4)
C008 C00A H00A 123.4
C00M C00B C007 119.8(4)
C00T C00B C007 121.6(5)
C00T C00B C00M 118.6(5)
N004 C00C C00D 120.7(4)
C00O C00C N004 121.3(4)
C00O C00C C00D 118.0(4)
C00C C00D S001 124.1(3)
C00G C00D S001 115.7(3)
C00G C00D C00C 120.2(4)
C00G C00E H00E 120.2
C00G C00E C00J 119.6(4)
C00J C00E H00E 120.2
C00L C00F C00I 119.4(4)
C00N C00F C00I 122.5(4)
C00N C00F C00L 118.0(5)
C00D C00G H00G 119.7
C00E C00G C00D 120.7(5)
C00E C00G H00G 119.7
N004 C00H C007 104.4(3)
N004 C00H H00H 108.4
N004 C00H C00I 110.8(3)
C007 C00H H00H 108.4
C00I C00H C007 116.3(3)
C00I C00H H00H 108.4
O002 C00I S001 110.3(2)
O002 C00I C00F 112.8(4)
O002 C00I C00H 108.3(3)
C00F C00I S001 108.2(3)
C00F C00I C00H 110.6(3)
C00H C00I S001 106.5(3)
C00E C00J H00J 119.8
C00O C00J C00E 120.5(5)
C00O C00J H00J 119.8
O005 C00K C009 108.3(4)
O006 C00K O005 125.6(5)
O006 C00K C009 126.1(4)
C00F C00L H00L 119.7
C00S C00L C00F 120.5(6)
C00S C00L H00L 119.7
C00B C00M H00M 120.1
C00B C00M C00P 119.9(5)
C00P C00M H00M 120.1
C00F C00N H00N 119.4
C00F C00N C00Q 121.2(6)
C00Q C00N H00N 119.4
C00C C00O H00O 119.5
C00J C00O C00C 121.0(5)
C00J C00O H00O 119.5
C00M C00P H00P 119.2
C00R C00P C00M 121.7(7)
C00R C00P H00P 119.2
C00N C00Q H00Q 119.9
C00N C00Q C00U 120.2(6)
C00U C00Q H00Q 119.9
C00P C00R H00R 120.5
C00P C00R C00W 119.0(6)
C00W C00R H00R 120.5
C00L C00S H00S 119.4
C00L C00S C00U 121.2(7)
C00U C00S H00S 119.4
C00B C00T H00T 119.9
C00B C00T C00W 120.3(6)
C00W C00T H00T 119.9
C00Q C00U H00U 120.6
C00S C00U C00Q 118.8(6)
C00S C00U H00U 120.6
O005 C00V H00B 109.5
O005 C00V H00C 109.5
O005 C00V H00D 109.5
H00B C00V H00C 109.5
H00B C00V H00D 109.5
H00C C00V H00D 109.5
C00R C00W C00T 120.6(6)
C00R C00W H00W 119.7
C00T C00W H00W 119.7

loop_
_geom_bond_atom_site_label_1
_geom_bond_atom_site_label_2
_geom_bond_distance
S001 C00D 1.779(4)
S001 C00I 1.836(4)
O002 H002 0.8200
O002 C00I 1.411(4)
O003 C009 1.224(5)
N004 C00A 1.352(5)
N004 C00C 1.399(5)
N004 C00H 1.475(5)
O005 C00K 1.317(6)
O005 C00V 1.449(7)
O006 C00K 1.192(6)
C007 H007 0.9800
C007 C008 1.521(6)
C007 C00B 1.522(5)
C007 C00H 1.547(5)
C008 C009 1.432(5)
C008 C00A 1.346(6)
C009 C00K 1.546(6)
C00A H00A 0.9300
C00B C00M 1.385(7)
C00B C00T 1.365(8)
C00C C00D 1.402(6)
C00C C00O 1.394(6)
C00D C00G 1.387(6)
C00E H00E 0.9300
C00E C00G 1.375(8)
C00E C00J 1.377(8)
C00F C00I 1.517(6)
C00F C00L 1.395(7)
C00F C00N 1.376(7)
C00G H00G 0.9300
C00H H00H 0.9800
C00H C00I 1.529(6)
C00J H00J 0.9300
C00J C00O 1.377(7)
C00L H00L 0.9300
C00L C00S 1.366(8)
C00M H00M 0.9300
C00M C00P 1.398(7)
C00N H00N 0.9300
C00N C00Q 1.378(9)
C00O H00O 0.9300
C00P H00P 0.9300
C00P C00R 1.333(11)
C00Q H00Q 0.9300
C00Q C00U 1.382(12)
C00R H00R 0.9300
C00R C00W 1.377(12)
C00S H00S 0.9300
C00S C00U 1.371(11)
C00T H00T 0.9300
C00T C00W 1.400(10)
C00U H00U 0.9300
C00V H00B 0.9600
C00V H00C 0.9600
C00V H00D 0.9600
C00W H00W 0.9300

loop_
_geom_torsion_atom_site_label_1
_geom_torsion_atom_site_label_2
_geom_torsion_atom_site_label_3
_geom_torsion_atom_site_label_4
_geom_torsion
S001 C00D C00G C00E 179.0(4)
O003 C009 C00K O005 4.2(5)
O003 C009 C00K O006 -177.1(5)
N004 C00C C00D S001 -0.1(5)
N004 C00C C00D C00G 179.2(4)
N004 C00C C00O C00J -179.5(4)
N004 C00H C00I S001 -67.4(3)
N004 C00H C00I O002 51.3(4)
N004 C00H C00I C00F 175.3(3)
C007 C008 C009 O003 3.0(6)
C007 C008 C009 C00K -174.8(3)
C007 C008 C00A N004 2.2(5)
C007 C00B C00M C00P 179.0(5)
C007 C00B C00T C00W -179.5(7)
C007 C00H C00I S001 173.6(3)
C007 C00H C00I O002 -67.7(4)
C007 C00H C00I C00F 56.3(4)
C008 C007 C00B C00M 61.9(5)
C008 C007 C00B C00T -118.3(6)
C008 C007 C00H N004 9.2(4)
C008 C007 C00H C00I 131.6(3)
C008 C009 C00K O005 -177.9(4)
C008 C009 C00K O006 0.8(7)
C009 C008 C00A N004 173.5(4)
C00A N004 C00C C00D 172.8(4)
C00A N004 C00C C00O -7.9(6)
C00A N004 C00H C007 -8.7(4)
C00A N004 C00H C00I -134.6(3)
C00A C008 C009 O003 -167.4(4)
C00A C008 C009 C00K 14.8(6)
C00B C007 C008 C009 59.6(5)
C00B C007 C008 C00A -128.3(4)
C00B C007 C00H N004 131.5(3)
C00B C007 C00H C00I -106.0(4)
C00B C00M C00P C00R 0.2(9)
C00B C00T C00W C00R 0.8(13)
C00C N004 C00A C008 -179.6(4)
C00C N004 C00H C007 175.0(3)
C00C N004 C00H C00I 49.1(5)
C00C C00D C00G C00E -0.4(6)
C00D S001 C00I O002 -66.9(3)
C00D S001 C00I C00F 169.3(3)
C00D S001 C00I C00H 50.4(3)
C00D C00C C00O C00J -0.2(6)
C00E C00J C00O C00C 1.0(7)
C00F C00L C00S C00U 0.0(9)
C00F C00N C00Q C00U -0.6(9)
C00G C00E C00J C00O -1.5(8)
C00H N004 C00A C008 4.4(5)
C00H N004 C00C C00D -11.6(6)
C00H N004 C00C C00O 167.7(4)
C00H C007 C008 C009 -179.4(3)
C00H C007 C008 C00A -7.3(4)
C00H C007 C00B C00M -53.5(5)
C00H C007 C00B C00T 126.2(5)
C00I S001 C00D C00C -19.7(4)
C00I S001 C00D C00G 160.9(3)
C00I C00F C00L C00S 178.4(5)
C00I C00F C00N C00Q -178.0(5)
C00J C00E C00G C00D 1.3(7)
C00L C00F C00I S001 136.8(4)
C00L C00F C00I O002 14.5(5)
C00L C00F C00I C00H -106.9(4)
C00L C00F C00N C00Q -1.0(7)
C00L C00S C00U C00Q -1.6(10)
C00M C00B C00T C00W 0.2(10)
C00M C00P C00R C00W 0.8(11)
C00N C00F C00I S001 -46.3(5)
C00N C00F C00I O002 -168.6(4)
C00N C00F C00I C00H 70.0(5)
C00N C00F C00L C00S 1.3(7)
C00N C00Q C00U C00S 1.9(10)
C00O C00C C00D S001 -179.5(3)
C00O C00C C00D C00G -0.1(6)
C00P C00R C00W C00T -1.3(13)
C00T C00B C00M C00P -0.8(8)
C00V O005 C00K O006 3.6(8)
C00V O005 C00K C009 -177.7(5)
